data_2004465
loop_
_publ_author_name
'Honda, T.'
'Fujii, I.'
'Hirayama, N.'
'Aoyama, N.'
'Miike, A.'

_publ_section_title
;
 Coumarin 106, C~18~H~19~NO~2~
;
_journal_issue 2
_journal_name_full 'Acta Crystallographica Section C'
_journal_page_first 364
_journal_page_last 365
_journal_paper_doi 10.1107/S0108270195010845
_journal_volume 52
_journal_year 1996
_chemical_formula_sum 'C18 H19 N O2'
_chemical_formula_weight 281.35
_space_group_IT_number 14
_symmetry_cell_setting monoclinic
_symmetry_space_group_name_Hall '-P 2yab'
_symmetry_space_group_name_H-M 'P 1 21/a 1'
_atom_type_scat_source IntTabIV
_cell_angle_alpha 90
_cell_angle_beta 109.480(10)
_cell_angle_gamma 90
_cell_formula_units_Z 4
_cell_length_a 10.322(3)
_cell_length_b 14.9090(10)
_cell_length_c 9.8059(8)
_cell_measurement_reflns_used 25
_cell_measurement_temperature 293(2)
_cell_measurement_theta_max 35
_cell_measurement_theta_min 30
_cell_volume 1422.7(4)
_computing_cell_refinement 'CAD-4 Software'
_computing_data_collection 'CAD-4 Software (Enraf-Nonius, 1989)'
_computing_data_reduction 'CAD-4 Software'
_computing_molecular_graphics 'ORTEPII (Johnson, 1976)'
_computing_structure_refinement 'TEXSAN (Molecular Structure Corporation, 1992)'
_computing_structure_solution 'SAPI91 (Fan, 1991)'
_diffrn_measurement_device 'Enraf-Nonius CAD-4 Turbo'
_diffrn_measurement_method \w/2\q
_diffrn_radiation_type CuK\a
_diffrn_radiation_wavelength 1.54184
_diffrn_reflns_av_R_equivalents 0.035
_diffrn_reflns_limit_h_max 0
_diffrn_reflns_limit_h_min -12
_diffrn_reflns_limit_k_max 18
_diffrn_reflns_limit_k_min 0
_diffrn_reflns_limit_l_max 12
_diffrn_reflns_limit_l_min -12
_diffrn_reflns_number 3225
_diffrn_reflns_theta_max 74.9
_diffrn_standards_decay_% -0.24
_diffrn_standards_interval_time 60
_diffrn_standards_number 3
_exptl_absorpt_coefficient_mu 0.679
_exptl_absorpt_correction_type none
_exptl_crystal_colour yellow
_exptl_crystal_density_diffrn 1.31
_exptl_crystal_density_method none
_exptl_crystal_description plate
_exptl_crystal_size_max 0.3
_exptl_crystal_size_mid 0.2
_exptl_crystal_size_min 0.02
_refine_diff_density_max 0.29
_refine_diff_density_min -0.2
_refine_ls_extinction_coef 4.8336E-6
_refine_ls_extinction_method 'F = |F~calc~|/(1 + gI~calc~)'
_refine_ls_goodness_of_fit_obs 2.85
_refine_ls_number_parameters 270
_refine_ls_number_reflns 2054
_refine_ls_R_factor_obs 0.051
_refine_ls_shift/esd_max 0.10
_refine_ls_structure_factor_coef F
_refine_ls_weighting_details 'w = 1/\s^2^(F)'
_refine_ls_weighting_scheme calc
_refine_ls_wR_factor_obs 0.066
_reflns_number_observed 2054
_reflns_number_total 3071
_reflns_observed_criterion F>3\s(F)
_cod_data_source_file as1204.cif
_cod_data_source_block as1204a
_cod_depositor_comments
;
The following automatic conversions were performed:

'_refine_ls_weighting_scheme' value 'w = 1/\s^2^(F)' was changed to
'calc'. New tag '_refine_ls_weighting_details' was created. The value
of the new tag was set to 'w = 1/\s^2^(F)'.

Automatic conversion script
Id: cif_fix_values 3143 2015-03-26 13:38:13Z robertas 
;
_cod_original_cell_volume 1422.6(4)
_cod_original_sg_symbol_H-M 'P 21/a'
_cod_database_code 2004465

loop_
_symmetry_equiv_pos_as_xyz
x,y,z
1/2+x,1/2-y,z
-x,-y,-z
1/2-x,1/2+y,-z

loop_
_atom_site_label
_atom_site_fract_x
_atom_site_fract_y
_atom_site_fract_z
_atom_site_B_iso_or_equiv
O10 .7554(2) .05140(10) 1.1710(2) 6.46(4)
O11 .84080(10) .11383(8) 1.01560(10) 4.25(3)
N3a 1.0087(2) .22870(10) .6537(2) 4.78(4)
C1 .9437(3) .0747(2) .7957(3) 5.34(6)
C2 .9451(3) .0706(2) .6437(3) 5.63(6)
C3 1.0435(3) .1385(2) .6210(3) 5.92(6)
C3' .7045(3) .2339(2) 1.2841(2) 5.08(5)
C4 1.0689(3) .3009(2) .5951(3) 5.85(6)
C4' .6842(3) .3352(2) 1.2657(3) 5.53(6)
C5' .7717(3) .3678(2) 1.1753(3) 5.24(5)
C5a .9977(5) .3870(3) .5993(5) 6.30(10)
C5b 1.0680(10) .3907(7) .6580(10) 6.2(2)
C6 .9950(4) .4103(2) .7453(3) 7.30(7)
C6a .9515(2) .33160(10) .8166(2) 4.59(5)
C7 .8998(2) .34510(10) .9263(2) 4.52(5)
C7a .8593(2) .27440(10) .9956(2) 3.81(4)
C8 .8003(2) .28250(10) 1.1081(2) 3.88(4)
C9 .7649(2) .20980(10) 1.1686(2) 3.97(4)
C10 .7831(2) .12090(10) 1.1248(2) 4.35(4)
C11c .9658(2) .24290(10) .7709(2) 3.72(4)
C11b .9292(2) .16960(10) .8407(2) 3.70(4)
C11a .8772(2) .18790(10) .9512(2) 3.54(4)
H1a 1.026(3) .0458(17) .861(3) 7.8(7)
H1b .871(3) .0375(17) .805(3) 6.7(6)
H2a .970(3) .0060(18) .622(3) 7.0(6)
H2b .851(3) .0831(19) .567(3) 8.1(7)
H3a 1.140(3) .1208(18) .693(3) 8.1(7)
H3b 1.035(2) .1388(16) .513(3) 6.9(6)
H3a' .772(2) .2206(15) 1.384(3) 5.9(5)
H3b' .615(3) .1964(17) 1.269(3) 7.4(7)
H4a 1.053(3) .2814(16) .498(3) 6.9(6)
H4a' .701(2) .3673(16) 1.358(3) 6.6(6)
H4b' .578(3) .347(2) 1.191(3) 9.8(8)
H4b 1.171(3) .302(2) .644(3) 9.9(9)
H5a' .723(3) .4082(18) 1.103(3) 7.1(7)
H5b' .872(2) .3947(16) 1.249(2) 6.6(6)
H5b 1.050(3) .4314(17) .569(3) 7.2(6)
H5a .889 .389 .535 8.0
H5c 1.161 .404 .711 8.0
H6b .949(3) .466(2) .750(3) 10.0
H6a 1.120(3) .4226(17) .822(3) 8.3
H7 .866(2) .4050(15) .949(2) 5.0(5)

loop_
_geom_angle_atom_site_label_1
_geom_angle_atom_site_label_2
_geom_angle_atom_site_label_3
_geom_angle
_geom_angle_publ_flag
O11 C10 C9 115.8(2) yes
O10 C10 C9 128.0(2) yes
C9 C8 C7a 121.3(2) yes
C11a C7a C8 117.0(2) yes
C6a C7 C7a 122.2(2) yes
C11b C11a C7a 123.6(2) yes
C11a O11 C10 122.80(10) yes
C1 C2 C3 110.6(2) yes
C4 N3a C3 115.3(2) yes
C11c N3a C4 120.9(2) yes
N3a C4 C5b 116.4(4) yes
C6 C5b C4 122.9(7) yes
C5b C6 C6a 116.3(5) yes
C11a C11b C1 121.1(2) yes
C9 C3' C4' 102.8(2) yes
C8 C9 C3' 112.4(2) yes
C3' C4' C5' 107.2(2) yes
O10 C10 O11 116.2(2) yes
C8 C9 C10 122.3(2) yes
C7 C7a C8 125.9(2) yes
C7 C7a C11a 117.1(2) yes
C11a C11b C11c 117.6(2) yes
O11 C11a C11b 115.7(2) yes
C2 C1 C11b 111.4(2) yes
N3a C3 C2 111.2(2) yes
C11c N3a C3 119.9(2) yes
N3a C4 C5a 110.4(3) yes
C6 C5a C4 113.5(3) yes
C5a C6 C6a 111.7(3) yes
C11c C11b C1 121.3(2) yes
C9 C8 C5' 111.5(2) yes
C7a C8 C5' 127.2(2) yes
C10 C9 C3' 125.3(2) yes
C8 C5' C4' 103.0(2) yes

loop_
_geom_bond_atom_site_label_1
_geom_bond_atom_site_label_2
_geom_bond_distance
_geom_bond_publ_flag
O10 C10 1.204(2) yes
O11 C11a 1.385(2) yes
N3a C4 1.454(3) yes
C1 C2 1.497(3) yes
C2 C3 1.502(4) yes
C4 C5b 1.470(10) yes
C5b C6 1.350(10) yes
C6a C7 1.365(3) yes
C7 C7a 1.392(3) yes
C7a C11a 1.393(2) yes
C9 C10 1.425(3) yes
C11c C11b 1.407(3) yes
C3' C4' 1.528(4) yes
C5' C8 1.506(3) yes
O11 C10 1.391(2) yes
N3a C3 1.456(3) yes
N3a C11c 1.379(2) yes
C1 C11b 1.504(3) yes
C4 C5a 1.486(6) yes
C5a C6 1.483(5) yes
C6 C6a 1.508(3) yes
C6a C11c 1.420(3) yes
C7a C8 1.432(3) yes
C8 C9 1.344(3) yes
C11b C11a 1.388(3) yes
C3' C9 1.507(3) yes
C4' C5' 1.540(3) yes

loop_
_geom_torsion_atom_site_label_1
_geom_torsion_atom_site_label_2
_geom_torsion_atom_site_label_3
_geom_torsion_atom_site_label_4
_geom_torsion
_geom_torsion_publ_flag
C1 C11b C11a C7a -178.9(2) yes
C2 C3 N3a C11c 39.9(3) yes
C3 C2 C1 C11b 48.2(3) yes
C3 N3a C4 C5b -163.8(5) yes
N3a C3 C2 C1 -57.4(3) yes
N3a C4 C5b C6 -12.0(10) yes
N3a C11c C6a C7 175.4(2) yes
N3a C11c C11b C11a -175.4(2) yes
C4 C5a C6 C6a -47.2(4) yes
C5a C4 N3a C11c -37.9(3) yes
C5a C6 C6a C7 -158.6(3) yes
C3' C4' C5' C8 17.3(2) yes
C4' C5' C8 C7a 169.4(2) yes
C2 C1 C11b C11c -22.3(3) yes
C5a C6 C6a C11c 22.1(4) yes
C2 C1 C11b C11a 156.6(2) yes
C2 C3 N3a C4 -162.1(2) yes
C3 N3a C4 C5a 164.4(3) yes
C3 N3a C11c C6a 170.5(2) yes
N3a C4 C5a C6 54.8(4) yes
N3a C11c C6a C6 -5.3(3) yes
N3a C11c C11b C1 3.6(3) yes
C4 N3a C11c C11b -169.5(2) yes
C4 C5b C6 C6a 19.0(10) yes
C5b C4 N3a C11c -6.0(6) yes
C5b C6 C6a C7 168.1(6) yes
C4' C3' C9 C10 -169.5(2) yes
C5' C4' C3' C9 -16.7(2) yes
C4 N3a C11c C6a 13.8(3) yes
C5b C6 C6a C11c -11.2(7) yes
